data_4105576
loop_
_publ_author_name
'Yi Ren'
'Thomas Baumgartner'

_publ_contact_author
;
    Thomas Baumgartner
    Department of Chemistry
    University of Calgary
    2500 University Drive N.W.
    Calgary, Alberta, Canada T2N 1N4  
;
_publ_contact_author_email ' thomas.baumgartner@ucalgary.ca '
_publ_contact_author_phone ' (403)220-3039 '
_publ_section_title
;
 Dually Switchable Heterotetracenes: Addressing the Photophysical
 Properties and Self-Organization of the P-S System
;
_journal_name_full 'Journal of the American Chemical Society'
_journal_page_first 1328
_journal_page_last 1340
_journal_paper_doi 10.1021/ja108081b
_journal_volume 133
_journal_year 2011
_chemical_formula_moiety 'C27 H12 F5 O2 P S'
_chemical_formula_sum 'C27 H12 F5 O2 P S'
_chemical_formula_weight 526.4
_chemical_name_systematic
;
 ?
;
_space_group_IT_number 14
_symmetry_cell_setting monoclinic
_symmetry_space_group_name_Hall '-P 2ybc'
_symmetry_space_group_name_H-M 'P 1 21/c 1'
_atom_sites_solution_hydrogens geom
_atom_sites_solution_primary direct
_atom_sites_solution_secondary difmap
_audit_creation_date 2010-05-21T19:10:29-00:00
_audit_creation_method 'WinGX routine CIF_UPDATE'
_cell_angle_alpha 90
_cell_angle_beta 108.515(2)
_cell_angle_gamma 90
_cell_formula_units_Z 4
_cell_length_a 10.0050(3)
_cell_length_b 23.9450(12)
_cell_length_c 9.8330(4)
_cell_measurement_reflns_used 4084
_cell_measurement_temperature 173(2)
_cell_measurement_theta_max 27.485
_cell_measurement_theta_min 0.998
_cell_volume 2233.76(16)
_computing_structure_refinement 'SHELXL-97 (Sheldrick, 1997)'
_diffrn_ambient_temperature 173(2)
_diffrn_measured_fraction_theta_full 0.956
_diffrn_measured_fraction_theta_max 0.956
_diffrn_radiation_monochromator graphite
_diffrn_radiation_type MoK\a
_diffrn_radiation_wavelength 0.71073
_diffrn_reflns_av_R_equivalents 0.0407
_diffrn_reflns_av_unetI/netI 0.0592
_diffrn_reflns_limit_h_max 13
_diffrn_reflns_limit_h_min -12
_diffrn_reflns_limit_k_max 31
_diffrn_reflns_limit_k_min -25
_diffrn_reflns_limit_l_max 12
_diffrn_reflns_limit_l_min -12
_diffrn_reflns_number 7625
_diffrn_reflns_theta_full 27.62
_diffrn_reflns_theta_max 27.62
_diffrn_reflns_theta_min 2.15
_exptl_absorpt_coefficient_mu 0.283
_exptl_absorpt_correction_T_max 0.9777
_exptl_absorpt_correction_T_min 0.9587
_exptl_absorpt_correction_type multi-scan
_exptl_absorpt_process_details 'SORTAV: (Blessing, 1997)'
_exptl_crystal_colour colorless
_exptl_crystal_density_diffrn 1.565
_exptl_crystal_description plate
_exptl_crystal_F_000 1064
_exptl_crystal_size_max 0.15
_exptl_crystal_size_mid 0.11
_exptl_crystal_size_min 0.08
_refine_diff_density_max 0.437
_refine_diff_density_min -0.326
_refine_diff_density_rms 0.082
_refine_ls_extinction_method none
_refine_ls_goodness_of_fit_ref 1.203
_refine_ls_hydrogen_treatment constr
_refine_ls_matrix_type full
_refine_ls_number_parameters 325
_refine_ls_number_reflns 4954
_refine_ls_number_restraints 0
_refine_ls_restrained_S_all 1.203
_refine_ls_R_factor_all 0.1315
_refine_ls_R_factor_gt 0.0928
_refine_ls_shift/su_max 0
_refine_ls_shift/su_mean 0
_refine_ls_structure_factor_coef Fsqd
_refine_ls_weighting_details 'calc w=1/[\s^2^(Fo^2^)+(0.0153P)^2^+7.2112P] where P=(Fo^2^+2Fc^2^)/3'
_refine_ls_weighting_scheme calc
_refine_ls_wR_factor_gt 0.164
_refine_ls_wR_factor_ref 0.1847
_reflns_number_gt 3599
_reflns_number_total 4954
_reflns_threshold_expression >2sigma(I)
_cod_data_source_file ja108081b_si_007.cif
_cod_data_source_block 5
_cod_original_sg_symbol_H-M 'P 21/c'
_cod_database_code 4105576

loop_
_symmetry_equiv_pos_as_xyz
'x, y, z'
'-x, y+1/2, -z+1/2'
'-x, -y, -z'
'x, -y-1/2, z-1/2'

loop_
_atom_site_label
_atom_site_type_symbol
_atom_site_fract_x
_atom_site_fract_y
_atom_site_fract_z
_atom_site_U_iso_or_equiv
_atom_site_adp_type
_atom_site_occupancy
_atom_site_symmetry_multiplicity
_atom_site_calc_flag
_atom_site_refinement_flags
C1 C 0.6896(5) -0.00503(19) 0.1697(5) 0.0341(10) Uani 1 1 d .
H1 H 0.6251 0.0162 0.0961 0.041 Uiso 1 1 calc R
C2 C 0.7716(5) -0.04469(19) 0.1353(5) 0.0347(10) Uani 1 1 d .
H2 H 0.7617 -0.0516 0.0374 0.042 Uiso 1 1 calc R
C3 C 0.8702(5) -0.07535(19) 0.2424(5) 0.0366(11) Uani 1 1 d .
C4 C 0.8841(5) -0.0671(2) 0.3868(5) 0.0396(11) Uani 1 1 d .
H4 H 0.9504 -0.0879 0.4598 0.047 Uiso 1 1 calc R
C5 C 0.7989(5) -0.02774(19) 0.4206(5) 0.0353(10) Uani 1 1 d .
C6 C 0.7009(5) 0.00439(18) 0.3145(5) 0.0335(10) Uani 1 1 d .
C7 C 0.6258(5) 0.04118(19) 0.3773(5) 0.0343(10) Uani 1 1 d .
C8 C 0.6638(5) 0.0364(2) 0.5233(5) 0.0365(11) Uani 1 1 d .
C9 C 0.5930(5) 0.0730(2) 0.5968(5) 0.0397(11) Uani 1 1 d .
C10 C 0.6084(6) 0.0749(2) 0.7429(5) 0.0481(13) Uani 1 1 d .
H10 H 0.6695 0.0494 0.8075 0.058 Uiso 1 1 calc R
C11 C 0.5339(6) 0.1140(2) 0.7926(6) 0.0541(15) Uani 1 1 d .
H11 H 0.5452 0.1158 0.8922 0.065 Uiso 1 1 calc R
C12 C 0.4432(6) 0.1506(2) 0.6990(6) 0.0543(15) Uani 1 1 d .
H12 H 0.3924 0.1773 0.7347 0.065 Uiso 1 1 calc R
C13 C 0.4256(6) 0.1488(2) 0.5521(6) 0.0481(13) Uani 1 1 d .
H13 H 0.3631 0.1739 0.4876 0.058 Uiso 1 1 calc R
C14 C 0.5009(5) 0.1097(2) 0.5024(5) 0.0381(11) Uani 1 1 d .
C21 C 0.5972(5) 0.15524(19) 0.2749(5) 0.0353(10) Uani 1 1 d .
C22 C 0.5459(6) 0.1796(2) 0.1409(6) 0.0469(13) Uani 1 1 d .
H22 H 0.4615 0.1659 0.0737 0.056 Uiso 1 1 calc R
C23 C 0.6168(7) 0.2235(2) 0.1044(7) 0.0574(15) Uani 1 1 d .
H23 H 0.5816 0.2399 0.0118 0.069 Uiso 1 1 calc R
C24 C 0.7387(7) 0.2436(2) 0.2021(7) 0.0577(15) Uani 1 1 d .
H24 H 0.7873 0.2741 0.1775 0.069 Uiso 1 1 calc R
C25 C 0.7898(6) 0.2192(2) 0.3360(7) 0.0552(15) Uani 1 1 d .
H25 H 0.8732 0.2334 0.4037 0.066 Uiso 1 1 calc R
C26 C 0.7210(6) 0.1745(2) 0.3724(6) 0.0455(12) Uani 1 1 d .
H26 H 0.7584 0.1571 0.4634 0.055 Uiso 1 1 calc R
C31 C 0.9630(6) -0.1176(2) 0.2093(5) 0.0504(14) Uani 1 1 d .
C32 C 0.9437(5) -0.1307(2) 0.0527(5) 0.0410(12) Uani 1 1 d .
C33 C 0.8637(6) -0.1756(2) -0.0130(5) 0.0438(12) Uani 1 1 d .
C34 C 0.8506(6) -0.1907(2) -0.1524(6) 0.0499(13) Uani 1 1 d .
C35 C 0.9192(5) -0.1599(2) -0.2267(5) 0.0420(12) Uani 1 1 d .
C36 C 0.9995(5) -0.1150(2) -0.1654(5) 0.0435(12) Uani 1 1 d .
C37 C 1.0093(6) -0.1005(2) -0.0267(6) 0.0480(13) Uani 1 1 d .
F1 F 0.7951(4) -0.20588(15) 0.0586(4) 0.0709(10) Uani 1 1 d .
F2 F 0.7673(5) -0.23324(17) -0.2141(4) 0.0887(13) Uani 1 1 d .
F3 F 0.9052(3) -0.17344(15) -0.3632(3) 0.0626(9) Uani 1 1 d .
F4 F 1.0648(4) -0.08554(15) -0.2408(4) 0.0679(10) Uani 1 1 d .
F5 F 1.0840(4) -0.05504(15) 0.0302(4) 0.0773(11) Uani 1 1 d .
O1 O 0.3669(3) 0.08650(15) 0.2057(3) 0.0437(8) Uani 1 1 d .
O2 O 1.0529(6) -0.1428(2) 0.2999(4) 0.097(2) Uani 1 1 d .
P1 P 0.50195(14) 0.09749(5) 0.31918(13) 0.0361(3) Uani 1 1 d .
S1 S 0.79344(14) -0.01244(5) 0.59309(12) 0.0408(3) Uani 1 1 d .

loop_
_atom_site_aniso_label
_atom_site_aniso_U_11
_atom_site_aniso_U_22
_atom_site_aniso_U_33
_atom_site_aniso_U_23
_atom_site_aniso_U_13
_atom_site_aniso_U_12
C1 0.037(3) 0.038(2) 0.027(2) 0.0028(19) 0.010(2) 0.000(2)
C2 0.037(3) 0.040(3) 0.026(2) 0.0011(19) 0.009(2) -0.001(2)
C3 0.044(3) 0.036(2) 0.030(2) -0.0014(19) 0.013(2) 0.001(2)
C4 0.046(3) 0.040(3) 0.029(2) 0.005(2) 0.007(2) 0.001(2)
C5 0.042(3) 0.037(2) 0.028(2) -0.0020(19) 0.013(2) -0.005(2)
C6 0.038(3) 0.033(2) 0.031(2) -0.0025(19) 0.014(2) -0.008(2)
C7 0.037(3) 0.036(2) 0.031(2) -0.0034(19) 0.012(2) -0.007(2)
C8 0.041(3) 0.038(3) 0.032(2) -0.001(2) 0.014(2) -0.007(2)
C9 0.047(3) 0.045(3) 0.033(2) -0.009(2) 0.020(2) -0.011(2)
C10 0.058(3) 0.052(3) 0.041(3) -0.011(2) 0.024(3) -0.014(3)
C11 0.066(4) 0.064(4) 0.039(3) -0.016(3) 0.026(3) -0.018(3)
C12 0.061(4) 0.055(3) 0.055(3) -0.024(3) 0.029(3) -0.011(3)
C13 0.047(3) 0.053(3) 0.047(3) -0.011(2) 0.018(3) -0.005(3)
C14 0.042(3) 0.044(3) 0.032(2) -0.010(2) 0.017(2) -0.010(2)
C21 0.041(3) 0.033(2) 0.038(3) -0.003(2) 0.021(2) -0.001(2)
C22 0.048(3) 0.053(3) 0.044(3) -0.005(2) 0.020(3) -0.001(3)
C23 0.070(4) 0.054(3) 0.057(4) 0.012(3) 0.033(3) 0.001(3)
C24 0.065(4) 0.044(3) 0.075(4) -0.001(3) 0.037(3) -0.010(3)
C25 0.058(4) 0.050(3) 0.062(4) -0.016(3) 0.025(3) -0.011(3)
C26 0.049(3) 0.044(3) 0.046(3) -0.004(2) 0.018(3) -0.003(2)
C31 0.056(3) 0.057(3) 0.035(3) -0.004(2) 0.009(3) 0.017(3)
C32 0.040(3) 0.046(3) 0.035(3) 0.003(2) 0.009(2) 0.017(2)
C33 0.049(3) 0.044(3) 0.042(3) 0.002(2) 0.021(2) 0.001(2)
C34 0.059(4) 0.044(3) 0.051(3) -0.012(2) 0.023(3) -0.009(3)
C35 0.045(3) 0.053(3) 0.031(2) -0.004(2) 0.016(2) 0.009(2)
C36 0.039(3) 0.053(3) 0.040(3) 0.008(2) 0.014(2) -0.002(2)
C37 0.049(3) 0.042(3) 0.045(3) -0.002(2) 0.005(3) -0.004(2)
F1 0.087(3) 0.077(2) 0.062(2) 0.0073(18) 0.042(2) -0.016(2)
F2 0.119(3) 0.082(3) 0.078(3) -0.035(2) 0.050(3) -0.052(3)
F3 0.063(2) 0.089(3) 0.0397(17) -0.0149(17) 0.0222(16) -0.0030(19)
F4 0.066(2) 0.082(2) 0.060(2) 0.0160(18) 0.0253(18) -0.0171(19)
F5 0.094(3) 0.066(2) 0.061(2) -0.0096(18) 0.008(2) -0.034(2)
O1 0.0370(19) 0.055(2) 0.0388(18) -0.0068(16) 0.0110(16) -0.0040(16)
O2 0.114(4) 0.123(4) 0.037(2) -0.001(2) 0.001(2) 0.083(4)
P1 0.0387(7) 0.0384(7) 0.0335(6) -0.0063(5) 0.0144(5) -0.0037(6)
S1 0.0518(8) 0.0434(7) 0.0274(6) 0.0006(5) 0.0130(5) -0.0018(6)

loop_
_atom_type_symbol
_atom_type_description
_atom_type_scat_dispersion_real
_atom_type_scat_dispersion_imag
_atom_type_scat_source
C C 0.0033 0.0016 'International Tables Vol C Tables 4.2.6.8 and 6.1.1.4'
H H 0 0 'International Tables Vol C Tables 4.2.6.8 and 6.1.1.4'
F F 0.0171 0.0103 'International Tables Vol C Tables 4.2.6.8 and 6.1.1.4'
O O 0.0106 0.006 'International Tables Vol C Tables 4.2.6.8 and 6.1.1.4'
P P 0.1023 0.0942 'International Tables Vol C Tables 4.2.6.8 and 6.1.1.4'
S S 0.1246 0.1234 'International Tables Vol C Tables 4.2.6.8 and 6.1.1.4'

loop_
_geom_angle_atom_site_label_1
_geom_angle_atom_site_label_2
_geom_angle_atom_site_label_3
_geom_angle
C2 C1 C6 119.9(4)
C2 C1 H1 120
C6 C1 H1 120
C1 C2 C3 120.9(4)
C1 C2 H2 119.5
C3 C2 H2 119.5
C4 C3 C2 120.6(4)
C4 C3 C31 117.1(4)
C2 C3 C31 122.3(4)
C5 C4 C3 118.2(4)
C5 C4 H4 120.9
C3 C4 H4 120.9
C4 C5 C6 122.1(4)
C4 C5 S1 126.0(4)
C6 C5 S1 111.9(3)
C1 C6 C5 118.2(4)
C1 C6 C7 130.9(4)
C5 C6 C7 110.9(4)
C8 C7 C6 113.3(4)
C8 C7 P1 109.2(3)
C6 C7 P1 137.2(4)
C7 C8 C9 117.0(4)
C7 C8 S1 113.5(4)
C9 C8 S1 129.5(4)
C14 C9 C10 120.0(5)
C14 C9 C8 111.8(4)
C10 C9 C8 128.2(5)
C11 C10 C9 119.4(5)
C11 C10 H10 120.3
C9 C10 H10 120.3
C10 C11 C12 120.6(5)
C10 C11 H11 119.7
C12 C11 H11 119.7
C11 C12 C13 120.6(5)
C11 C12 H12 119.7
C13 C12 H12 119.7
C14 C13 C12 118.8(5)
C14 C13 H13 120.6
C12 C13 H13 120.6
C13 C14 C9 120.6(4)
C13 C14 P1 129.0(4)
C9 C14 P1 110.3(3)
C22 C21 C26 120.0(5)
C22 C21 P1 119.1(4)
C26 C21 P1 120.8(4)
C23 C22 C21 120.3(5)
C23 C22 H22 119.9
C21 C22 H22 119.9
C24 C23 C22 119.9(6)
C24 C23 H23 120
C22 C23 H23 120
C23 C24 C25 119.7(5)
C23 C24 H24 120.1
C25 C24 H24 120.1
C24 C25 C26 120.7(6)
C24 C25 H25 119.7
C26 C25 H25 119.7
C25 C26 C21 119.3(5)
C25 C26 H26 120.3
C21 C26 H26 120.3
O2 C31 C3 123.6(5)
O2 C31 C32 117.9(5)
C3 C31 C32 118.6(4)
C33 C32 C37 117.2(5)
C33 C32 C31 120.4(5)
C37 C32 C31 122.4(5)
F1 C33 C32 119.7(5)
F1 C33 C34 118.4(5)
C32 C33 C34 121.9(5)
F2 C34 C35 121.0(5)
F2 C34 C33 120.0(5)
C35 C34 C33 118.9(5)
F3 C35 C36 119.4(5)
F3 C35 C34 119.6(5)
C36 C35 C34 121.0(5)
F4 C36 C35 119.7(5)
F4 C36 C37 121.5(5)
C35 C36 C37 118.8(5)
F5 C37 C32 119.7(5)
F5 C37 C36 118.2(5)
C32 C37 C36 122.1(5)
O1 P1 C7 118.6(2)
O1 P1 C21 112.3(2)
C7 P1 C21 106.7(2)
O1 P1 C14 118.9(2)
C7 P1 C14 91.5(2)
C21 P1 C14 106.4(2)
C8 S1 C5 90.4(2)

loop_
_geom_bond_atom_site_label_1
_geom_bond_atom_site_label_2
_geom_bond_distance
C1 C2 1.366(6)
C1 C6 1.410(6)
C1 H1 0.95
C2 C3 1.400(6)
C2 H2 0.95
C3 C4 1.396(6)
C3 C31 1.477(7)
C4 C5 1.379(7)
C4 H4 0.95
C5 C6 1.411(6)
C5 S1 1.753(4)
C6 C7 1.420(6)
C7 C8 1.368(6)
C7 P1 1.797(5)
C8 C9 1.456(7)
C8 S1 1.720(5)
C9 C14 1.392(7)
C9 C10 1.396(6)
C10 C11 1.380(8)
C10 H10 0.95
C11 C12 1.381(8)
C11 H11 0.95
C12 C13 1.400(7)
C12 H12 0.95
C13 C14 1.385(7)
C13 H13 0.95
C14 P1 1.828(5)
C21 C22 1.382(7)
C21 C26 1.383(7)
C21 P1 1.809(5)
C22 C23 1.378(7)
C22 H22 0.95
C23 C24 1.378(8)
C23 H23 0.95
C24 C25 1.380(8)
C24 H24 0.95
C25 C26 1.381(7)
C25 H25 0.95
C26 H26 0.95
C31 O2 1.208(6)
C31 C32 1.523(7)
C32 C33 1.372(7)
C32 C37 1.375(7)
C33 F1 1.341(6)
C33 C34 1.383(7)
C34 F2 1.334(6)
C34 C35 1.367(7)
C35 F3 1.344(5)
C35 C36 1.363(7)
C36 F4 1.335(5)
C36 C37 1.381(7)
C37 F5 1.338(6)
O1 P1 1.478(3)

loop_
_geom_torsion_atom_site_label_1
_geom_torsion_atom_site_label_2
_geom_torsion_atom_site_label_3
_geom_torsion_atom_site_label_4
_geom_torsion
C6 C1 C2 C3 -1.7(7)
C1 C2 C3 C4 1.7(7)
C1 C2 C3 C31 -178.5(5)
C2 C3 C4 C5 -0.4(7)
C31 C3 C4 C5 179.8(5)
C3 C4 C5 C6 -0.9(7)
C3 C4 C5 S1 177.3(4)
C2 C1 C6 C5 0.4(7)
C2 C1 C6 C7 -177.7(5)
C4 C5 C6 C1 0.9(7)
S1 C5 C6 C1 -177.6(3)
C4 C5 C6 C7 179.4(4)
S1 C5 C6 C7 0.9(5)
C1 C6 C7 C8 177.4(5)
C5 C6 C7 C8 -0.8(6)
C1 C6 C7 P1 -9.2(8)
C5 C6 C7 P1 172.6(4)
C6 C7 C8 C9 179.4(4)
P1 C7 C8 C9 4.1(5)
C6 C7 C8 S1 0.4(5)
P1 C7 C8 S1 -174.9(2)
C7 C8 C9 C14 -3.2(6)
S1 C8 C9 C14 175.6(4)
C7 C8 C9 C10 177.2(5)
S1 C8 C9 C10 -4.0(8)
C14 C9 C10 C11 -1.4(7)
C8 C9 C10 C11 178.2(5)
C9 C10 C11 C12 1.0(8)
C10 C11 C12 C13 -0.2(8)
C11 C12 C13 C14 -0.1(8)
C12 C13 C14 C9 -0.3(8)
C12 C13 C14 P1 -179.4(4)
C10 C9 C14 C13 1.1(7)
C8 C9 C14 C13 -178.6(4)
C10 C9 C14 P1 -179.7(4)
C8 C9 C14 P1 0.6(5)
C26 C21 C22 C23 -0.9(8)
P1 C21 C22 C23 -179.8(4)
C21 C22 C23 C24 -0.5(8)
C22 C23 C24 C25 0.5(9)
C23 C24 C25 C26 0.8(9)
C24 C25 C26 C21 -2.1(8)
C22 C21 C26 C25 2.2(7)
P1 C21 C26 C25 -178.9(4)
C4 C3 C31 O2 -3.5(9)
C2 C3 C31 O2 176.7(6)
C4 C3 C31 C32 175.7(5)
C2 C3 C31 C32 -4.1(8)
O2 C31 C32 C33 82.9(8)
C3 C31 C32 C33 -96.4(6)
O2 C31 C32 C37 -94.2(7)
C3 C31 C32 C37 86.6(7)
C37 C32 C33 F1 -178.7(5)
C31 C32 C33 F1 4.1(7)
C37 C32 C33 C34 1.0(8)
C31 C32 C33 C34 -176.2(5)
F1 C33 C34 F2 2.4(8)
C32 C33 C34 F2 -177.3(5)
F1 C33 C34 C35 179.6(5)
C32 C33 C34 C35 -0.1(8)
F2 C34 C35 F3 -1.5(8)
C33 C34 C35 F3 -178.7(5)
F2 C34 C35 C36 177.1(5)
C33 C34 C35 C36 0.0(8)
F3 C35 C36 F4 -1.0(8)
C34 C35 C36 F4 -179.7(5)
F3 C35 C36 C37 177.9(5)
C34 C35 C36 C37 -0.7(8)
C33 C32 C37 F5 177.3(5)
C31 C32 C37 F5 -5.5(8)
C33 C32 C37 C36 -1.8(8)
C31 C32 C37 C36 175.3(5)
F4 C36 C37 F5 1.5(8)
C35 C36 C37 F5 -177.5(5)
F4 C36 C37 C32 -179.4(5)
C35 C36 C37 C32 1.7(8)
C8 C7 P1 O1 -127.4(3)
C6 C7 P1 O1 59.0(6)
C8 C7 P1 C21 104.6(4)
C6 C7 P1 C21 -69.0(5)
C8 C7 P1 C14 -3.0(4)
C6 C7 P1 C14 -176.7(5)
C22 C21 P1 O1 -5.8(5)
C26 C21 P1 O1 175.3(4)
C22 C21 P1 C7 125.8(4)
C26 C21 P1 C7 -53.1(4)
C22 C21 P1 C14 -137.5(4)
C26 C21 P1 C14 43.6(5)
C13 C14 P1 O1 -55.4(5)
C9 C14 P1 O1 125.5(4)
C13 C14 P1 C7 -179.6(5)
C9 C14 P1 C7 1.3(4)
C13 C14 P1 C21 72.5(5)
C9 C14 P1 C21 -106.6(4)
C7 C8 S1 C5 0.1(4)
C9 C8 S1 C5 -178.8(5)
C4 C5 S1 C8 -179.0(5)
C6 C5 S1 C8 -0.6(4)
